data_4066339
loop_
_publ_author_name
'Denomme, Dan R.'
'Dumbris, Seth M.'
'Hyatt, I. F. Dempsey'
'Abboud, Khalil A.'
'Ghiviriga, Ion'
'McElwee-White, Lisa'

_publ_section_title
;
 Synthesis and Electronic Structure of
 Tetrakis(\h3-phenylpropargyl)zirconium&#x2020;
;
_journal_issue 21
_journal_name_full Organometallics
_journal_page_first 5252
_journal_paper_doi 10.1021/om100405n
_journal_volume 29
_journal_year 2010
_chemical_formula_sum 'C36 H28 Zr'
_chemical_formula_weight 551.80
_chemical_name_systematic
; 
 ? 
;
_space_group_IT_number 15
_symmetry_cell_setting monoclinic
_symmetry_space_group_name_Hall '-C 2yc'
_symmetry_space_group_name_H-M 'C 1 2/c 1'
_atom_sites_solution_hydrogens geom
_atom_sites_solution_primary direct
_atom_sites_solution_secondary difmap
_audit_creation_method SHELXL-97
_cell_angle_alpha 90.00
_cell_angle_beta 116.041(1)
_cell_angle_gamma 90.00
_cell_formula_units_Z 4
_cell_length_a 20.7551(14)
_cell_length_b 8.6203(6)
_cell_length_c 17.4685(11)
_cell_measurement_reflns_used 90
_cell_measurement_temperature 173(2)
_cell_measurement_theta_max 28.0
_cell_measurement_theta_min 2.0
_cell_volume 2808.1(3)
_computing_cell_refinement 'Bruker SMART v5.624 & SAINT 6.36a (Bruker 1998)'
_computing_data_collection 'Bruker SMART v5.624 (Bruker 1998)'
_computing_data_reduction 'Bruker SHELXTL v6.14 (Bruker 2000)'
_computing_molecular_graphics 'Bruker SHELXTL v6.14'
_computing_publication_material 'Bruker SHELXTL v6.14'
_computing_structure_refinement 'Bruker SHELXTL v6.14'
_computing_structure_solution 'Bruker SHELXTL v6.14'
_diffrn_ambient_temperature 173(2)
_diffrn_measured_fraction_theta_full 0.998
_diffrn_measured_fraction_theta_max 0.998
_diffrn_measurement_device_type 'SMART CCD area detector'
_diffrn_measurement_method '\w scans'
_diffrn_radiation_monochromator graphite
_diffrn_radiation_source 'fine-focus sealed tube'
_diffrn_radiation_type MoK\a
_diffrn_radiation_wavelength 0.71073
_diffrn_reflns_av_R_equivalents 0.0272
_diffrn_reflns_av_sigmaI/netI 0.0263
_diffrn_reflns_limit_h_max 26
_diffrn_reflns_limit_h_min -20
_diffrn_reflns_limit_k_max 11
_diffrn_reflns_limit_k_min -11
_diffrn_reflns_limit_l_max 15
_diffrn_reflns_limit_l_min -22
_diffrn_reflns_number 9334
_diffrn_reflns_theta_full 27.50
_diffrn_reflns_theta_max 27.50
_diffrn_reflns_theta_min 2.18
_diffrn_standards_decay_% 1
_diffrn_standards_number 0
_exptl_absorpt_coefficient_mu 0.413
_exptl_absorpt_correction_T_max 0.9861
_exptl_absorpt_correction_T_min 0.9103
_exptl_absorpt_correction_type integration
_exptl_absorpt_process_details 'based on measured indexed crystal faces, Bruker SHELXTL  v6.12 (Bruker 1998)'
_exptl_crystal_colour colorless
_exptl_crystal_density_diffrn 1.305
_exptl_crystal_density_method 'not measured'
_exptl_crystal_description plates
_exptl_crystal_F_000 1136
_exptl_crystal_size_max 0.19
_exptl_crystal_size_mid 0.11
_exptl_crystal_size_min 0.04
_refine_diff_density_max 0.300
_refine_diff_density_min -0.346
_refine_diff_density_rms 0.049
_refine_ls_extinction_method none
_refine_ls_goodness_of_fit_ref 1.065
_refine_ls_hydrogen_treatment constr
_refine_ls_matrix_type full
_refine_ls_number_parameters 168
_refine_ls_number_reflns 3226
_refine_ls_number_restraints 0
_refine_ls_restrained_S_all 1.065
_refine_ls_R_factor_all 0.0312
_refine_ls_R_factor_gt 0.0244
_refine_ls_shift/su_max 0.001
_refine_ls_shift/su_mean 0.000
_refine_ls_structure_factor_coef Fsqd
_refine_ls_weighting_details 'calc w=1/[\s^2^(Fo^2^)+(0.0401P)^2^+0.3739P] where P=(Fo^2^+2Fc^2^)/3'
_refine_ls_weighting_scheme calc
_refine_ls_wR_factor_gt 0.0676
_refine_ls_wR_factor_ref 0.0700
_reflns_number_gt 2730
_reflns_number_total 3226
_reflns_threshold_expression I>2\s(I)
_cod_data_source_file om100405n_si_002.cif
_cod_data_source_block sd02
_cod_depositor_comments
;
The following automatic conversions were performed:

'_symmetry_cell_setting' value 'Monoclinic' changed to 'monoclinic'
according to /home/saulius/struct/CIF-dictionaries/cif_core.dic
dictionary named 'cif_core.dic' version 2.4.1 from 2010-06-29.

Automatic conversion script
Id: cif_fix_values 1715 2011-07-08 13:25:40Z adriana 
;
_cod_original_sg_symbol_H-M C2/c
_cod_database_code 4066339

loop_
_symmetry_equiv_pos_as_xyz
'x, y, z'
'-x, y, -z+1/2'
'x+1/2, y+1/2, z'
'-x+1/2, y+1/2, -z+1/2'
'-x, -y, -z'
'x, -y, z-1/2'
'-x+1/2, -y+1/2, -z'
'x+1/2, -y+1/2, z-1/2'

loop_
_atom_site_label
_atom_site_type_symbol
_atom_site_fract_x
_atom_site_fract_y
_atom_site_fract_z
_atom_site_U_iso_or_equiv
_atom_site_adp_type
_atom_site_occupancy
_atom_site_symmetry_multiplicity
_atom_site_calc_flag
_atom_site_refinement_flags
Zr Zr 0.5000 0.24389(2) 0.2500 0.02348(8) Uani 1 2 d S
C1 C 0.44406(9) 0.36880(18) 0.10662(10) 0.0340(3) Uani 1 1 d .
H1A H 0.4752 0.4381 0.0922 0.041 Uiso 1 1 calc R
H1B H 0.4119 0.3031 0.0585 0.041 Uiso 1 1 calc R
C2 C 0.41543(8) 0.43031(17) 0.15762(10) 0.0307(3) Uani 1 1 d .
C3 C 0.40884(8) 0.44295(17) 0.22503(10) 0.0299(3) Uani 1 1 d .
C4 C 0.37474(8) 0.51762(17) 0.27214(9) 0.0283(3) Uani 1 1 d .
C5 C 0.39790(10) 0.66286(19) 0.30975(12) 0.0417(4) Uani 1 1 d .
H5A H 0.4359 0.7144 0.3038 0.050 Uiso 1 1 calc R
C6 C 0.36563(13) 0.73193(19) 0.35555(15) 0.0514(5) Uani 1 1 d .
H6A H 0.3822 0.8300 0.3816 0.062 Uiso 1 1 calc R
C7 C 0.31002(11) 0.6602(2) 0.36375(12) 0.0454(4) Uani 1 1 d .
H7A H 0.2882 0.7083 0.3954 0.054 Uiso 1 1 calc R
C8 C 0.28583(9) 0.5173(2) 0.32575(11) 0.0407(4) Uani 1 1 d .
H8A H 0.2467 0.4683 0.3304 0.049 Uiso 1 1 calc R
C9 C 0.31837(9) 0.44567(18) 0.28102(10) 0.0341(3) Uani 1 1 d .
H9A H 0.3021 0.3466 0.2562 0.041 Uiso 1 1 calc R
C11 C 0.44713(9) 0.11845(19) 0.33765(10) 0.0347(4) Uani 1 1 d .
H11A H 0.4789 0.0484 0.3836 0.042 Uiso 1 1 calc R
H11B H 0.4162 0.1843 0.3541 0.042 Uiso 1 1 calc R
C12 C 0.41624(8) 0.05801(17) 0.25665(10) 0.0317(3) Uani 1 1 d .
C13 C 0.40713(8) 0.04582(17) 0.18143(10) 0.0303(3) Uani 1 1 d .
C14 C 0.36987(8) -0.02439(17) 0.09775(9) 0.0287(3) Uani 1 1 d .
C15 C 0.39045(10) -0.1675(2) 0.07911(11) 0.0445(4) Uani 1 1 d .
H15A H 0.4295 -0.2217 0.1219 0.053 Uiso 1 1 calc R
C16 C 0.35430(13) -0.23177(19) -0.00151(14) 0.0535(6) Uani 1 1 d .
H16A H 0.3690 -0.3291 -0.0138 0.064 Uiso 1 1 calc R
C17 C 0.29707(10) -0.1548(2) -0.06378(11) 0.0451(4) Uani 1 1 d .
H17A H 0.2724 -0.1990 -0.1189 0.054 Uiso 1 1 calc R
C18 C 0.27584(9) -0.01401(19) -0.04575(10) 0.0393(4) Uani 1 1 d .
H18A H 0.2359 0.0383 -0.0883 0.047 Uiso 1 1 calc R
C19 C 0.31229(8) 0.05195(18) 0.03406(10) 0.0343(3) Uani 1 1 d .
H19A H 0.2978 0.1504 0.0454 0.041 Uiso 1 1 calc R

loop_
_atom_site_aniso_label
_atom_site_aniso_U_11
_atom_site_aniso_U_22
_atom_site_aniso_U_33
_atom_site_aniso_U_23
_atom_site_aniso_U_13
_atom_site_aniso_U_12
Zr 0.02397(11) 0.02465(11) 0.02120(11) 0.000 0.00935(8) 0.000
C1 0.0357(9) 0.0390(8) 0.0259(8) 0.0041(6) 0.0122(7) 0.0020(7)
C2 0.0284(8) 0.0300(7) 0.0285(8) 0.0071(6) 0.0077(6) 0.0031(6)
C3 0.0261(7) 0.0286(7) 0.0321(8) 0.0015(6) 0.0100(6) -0.0001(6)
C4 0.0269(7) 0.0287(7) 0.0263(7) 0.0042(6) 0.0089(6) 0.0055(6)
C5 0.0441(10) 0.0337(8) 0.0534(11) -0.0039(8) 0.0269(9) -0.0045(7)
C6 0.0670(14) 0.0340(9) 0.0612(13) -0.0105(8) 0.0353(11) -0.0024(8)
C7 0.0593(12) 0.0414(9) 0.0473(10) 0.0054(8) 0.0341(9) 0.0147(9)
C8 0.0384(9) 0.0411(9) 0.0493(10) 0.0108(8) 0.0255(8) 0.0082(7)
C9 0.0323(8) 0.0320(8) 0.0379(9) 0.0015(7) 0.0151(7) 0.0011(7)
C11 0.0361(9) 0.0390(8) 0.0318(8) 0.0037(7) 0.0174(7) -0.0016(7)
C12 0.0285(8) 0.0301(7) 0.0375(9) 0.0040(6) 0.0154(7) -0.0053(6)
C13 0.0274(8) 0.0288(7) 0.0317(8) 0.0021(6) 0.0102(6) -0.0001(6)
C14 0.0275(7) 0.0275(7) 0.0302(8) 0.0006(6) 0.0119(6) -0.0047(6)
C15 0.0449(10) 0.0343(9) 0.0389(9) -0.0010(7) 0.0042(8) 0.0081(8)
C16 0.0640(14) 0.0352(9) 0.0477(12) -0.0101(8) 0.0122(10) 0.0077(8)
C17 0.0522(11) 0.0409(9) 0.0323(9) -0.0058(7) 0.0094(8) -0.0061(8)
C18 0.0344(9) 0.0402(9) 0.0336(8) 0.0031(7) 0.0059(7) -0.0010(7)
C19 0.0305(8) 0.0332(7) 0.0355(8) 0.0003(7) 0.0110(7) 0.0038(6)

loop_
_atom_type_symbol
_atom_type_description
_atom_type_scat_dispersion_real
_atom_type_scat_dispersion_imag
_atom_type_scat_source
C C 0.0033 0.0016 'International Tables Vol C Tables 4.2.6.8 and 6.1.1.4'
H H 0.0000 0.0000 'International Tables Vol C Tables 4.2.6.8 and 6.1.1.4'
Zr Zr -2.9673 0.5597 'International Tables Vol C Tables 4.2.6.8 and 6.1.1.4'

loop_
_geom_angle_atom_site_label_1
_geom_angle_atom_site_label_2
_geom_angle_atom_site_label_3
_geom_angle
_geom_angle_site_symmetry_1
_geom_angle_site_symmetry_3
C12 Zr C12 96.41(8) 2_655 .
C12 Zr C2 138.02(6) 2_655 .
C12 Zr C2 98.49(5) . .
C12 Zr C2 98.49(5) 2_655 2_655
C12 Zr C2 138.01(6) . 2_655
C2 Zr C2 96.11(7) . 2_655
C12 Zr C3 87.54(6) 2_655 2_655
C12 Zr C3 167.81(5) . 2_655
C2 Zr C3 86.01(5) . 2_655
C2 Zr C3 29.81(5) 2_655 2_655
C12 Zr C3 167.81(5) 2_655 .
C12 Zr C3 87.54(6) . .
C2 Zr C3 29.81(5) . .
C2 Zr C3 86.01(5) 2_655 .
C3 Zr C3 90.96(7) 2_655 .
C12 Zr C13 29.70(5) 2_655 2_655
C12 Zr C13 86.70(5) . 2_655
C2 Zr C13 167.66(5) . 2_655
C2 Zr C13 87.24(5) 2_655 2_655
C3 Zr C13 91.19(5) 2_655 2_655
C3 Zr C13 162.49(5) . 2_655
C12 Zr C13 86.71(5) 2_655 .
C12 Zr C13 29.70(5) . .
C2 Zr C13 87.24(5) . .
C2 Zr C13 167.66(5) 2_655 .
C3 Zr C13 162.49(5) 2_655 .
C3 Zr C13 91.18(5) . .
C13 Zr C13 91.97(7) 2_655 .
C12 Zr C11 32.56(5) 2_655 2_655
C12 Zr C11 105.29(6) . 2_655
C2 Zr C11 105.46(5) . 2_655
C2 Zr C11 108.32(5) 2_655 2_655
C3 Zr C11 84.21(5) 2_655 2_655
C3 Zr C11 135.25(5) . 2_655
C13 Zr C11 62.26(5) 2_655 2_655
C13 Zr C11 82.04(6) . 2_655
C12 Zr C11 105.29(6) 2_655 .
C12 Zr C11 32.56(5) . .
C2 Zr C11 108.31(6) . .
C2 Zr C11 105.46(5) 2_655 .
C3 Zr C11 135.25(5) 2_655 .
C3 Zr C11 84.21(5) . .
C13 Zr C11 82.04(6) 2_655 .
C13 Zr C11 62.26(5) . .
C11 Zr C11 128.49(8) 2_655 .
C12 Zr C1 105.47(5) 2_655 .
C12 Zr C1 107.96(5) . .
C2 Zr C1 32.55(5) . .
C2 Zr C1 105.44(5) 2_655 .
C3 Zr C1 81.89(5) 2_655 .
C3 Zr C1 62.35(6) . .
C13 Zr C1 135.14(5) 2_655 .
C13 Zr C1 83.73(5) . .
C11 Zr C1 72.93(5) 2_655 .
C11 Zr C1 131.95(5) . .
C12 Zr C1 107.96(5) 2_655 2_655
C12 Zr C1 105.47(5) . 2_655
C2 Zr C1 105.44(5) . 2_655
C2 Zr C1 32.54(5) 2_655 2_655
C3 Zr C1 62.35(6) 2_655 2_655
C3 Zr C1 81.89(5) . 2_655
C13 Zr C1 83.73(5) 2_655 2_655
C13 Zr C1 135.14(5) . 2_655
C11 Zr C1 131.95(5) 2_655 2_655
C11 Zr C1 72.93(5) . 2_655
C1 Zr C1 128.88(8) . 2_655
C2 C1 Zr 70.08(9) . .
C2 C1 H1A 116.6 . .
Zr C1 H1A 116.6 . .
C2 C1 H1B 116.6 . .
Zr C1 H1B 116.6 . .
H1A C1 H1B 113.6 . .
C3 C2 C1 154.38(16) . .
C3 C2 Zr 77.01(10) . .
C1 C2 Zr 77.37(9) . .
C2 C3 C4 148.94(15) . .
C2 C3 Zr 73.19(10) . .
C4 C3 Zr 137.87(11) . .
C9 C4 C5 118.64(15) . .
C9 C4 C3 120.59(14) . .
C5 C4 C3 120.77(15) . .
C6 C5 C4 120.24(17) . .
C6 C5 H5A 119.9 . .
C4 C5 H5A 119.9 . .
C7 C6 C5 120.65(17) . .
C7 C6 H6A 119.7 . .
C5 C6 H6A 119.7 . .
C6 C7 C8 119.72(17) . .
C6 C7 H7A 120.1 . .
C8 C7 H7A 120.1 . .
C9 C8 C7 120.26(17) . .
C9 C8 H8A 119.9 . .
C7 C8 H8A 119.9 . .
C8 C9 C4 120.47(15) . .
C8 C9 H9A 119.8 . .
C4 C9 H9A 119.8 . .
C12 C11 Zr 70.35(9) . .
C12 C11 H11A 116.6 . .
Zr C11 H11A 116.6 . .
C12 C11 H11B 116.6 . .
Zr C11 H11B 116.6 . .
H11A C11 H11B 113.6 . .
C13 C12 C11 154.59(16) . .
C13 C12 Zr 77.50(10) . .
C11 C12 Zr 77.09(9) . .
C12 C13 C14 149.68(16) . .
C12 C13 Zr 72.80(10) . .
C14 C13 Zr 137.51(11) . .
C19 C14 C15 118.51(14) . .
C19 C14 C13 119.95(14) . .
C15 C14 C13 121.54(14) . .
C16 C15 C14 120.47(16) . .
C16 C15 H15A 119.8 . .
C14 C15 H15A 119.8 . .
C17 C16 C15 120.25(16) . .
C17 C16 H16A 119.9 . .
C15 C16 H16A 119.9 . .
C18 C17 C16 119.74(16) . .
C18 C17 H17A 120.1 . .
C16 C17 H17A 120.1 . .
C17 C18 C19 120.37(15) . .
C17 C18 H18A 119.8 . .
C19 C18 H18A 119.8 . .
C18 C19 C14 120.65(14) . .
C18 C19 H19A 119.7 . .
C14 C19 H19A 119.7 . .

loop_
_geom_bond_atom_site_label_1
_geom_bond_atom_site_label_2
_geom_bond_distance
_geom_bond_site_symmetry_2
Zr C12 2.4043(15) 2_655
Zr C12 2.4043(15) .
Zr C2 2.4043(14) .
Zr C2 2.4044(14) 2_655
Zr C3 2.4474(15) 2_655
Zr C3 2.4474(15) .
Zr C13 2.4573(15) 2_655
Zr C13 2.4573(15) .
Zr C11 2.4884(16) 2_655
Zr C11 2.4884(16) .
Zr C1 2.4955(15) .
Zr C1 2.4955(15) 2_655
C1 C2 1.376(2) .
C1 H1A 0.9900 .
C1 H1B 0.9900 .
C2 C3 1.249(2) .
C3 C4 1.450(2) .
C4 C9 1.392(2) .
C4 C5 1.398(2) .
C5 C6 1.383(3) .
C5 H5A 0.9500 .
C6 C7 1.371(3) .
C6 H6A 0.9500 .
C7 C8 1.385(3) .
C7 H7A 0.9500 .
C8 C9 1.383(2) .
C8 H8A 0.9500 .
C9 H9A 0.9500 .
C11 C12 1.374(2) .
C11 H11A 0.9900 .
C11 H11B 0.9900 .
C12 C13 1.247(2) .
C13 C14 1.452(2) .
C14 C19 1.390(2) .
C14 C15 1.391(2) .
C15 C16 1.387(3) .
C15 H15A 0.9500 .
C16 C17 1.378(3) .
C16 H16A 0.9500 .
C17 C18 1.374(2) .
C17 H17A 0.9500 .
C18 C19 1.383(2) .
C18 H18A 0.9500 .
C19 H19A 0.9500 .
